data_7042631
loop_
_publ_author_name
'Artem'ev, Alexander'
'Kashevskii, Alexey'
'Bogomyakov, Artem Stepanovich'
'Safronov, Alexander'
'Sutyrina, Anastasiya Sutyrina'
'Telezhkin, Anton'
'Sterkhova, Irina'

_publ_section_title
;
 Variable coordination of tris(2-pyridyl)phosphine and its oxide toward
 M(hfac)2: a metal-specifiable switching between the formation of mono-
 and bis-scorpionate complexes
;
_journal_name_full 'Dalton Trans.'
_journal_paper_doi 10.1039/C7DT00339K
_journal_year 2017
_chemical_formula_moiety 'C25 H14 Cu F12 N3 O5 P'
_chemical_formula_sum 'C25 H14 Cu F12 N3 O5 P'
_chemical_formula_weight 758.89
_chemical_melting_point 450
_chemical_name_systematic
;
 ?
;
_space_group_crystal_system monoclinic
_space_group_IT_number 14
_space_group_name_Hall '-P 2yn'
_space_group_name_H-M_alt 'P 1 21/n 1'
_symmetry_space_group_name_Hall '-P 2yn'
_symmetry_space_group_name_H-M 'P 1 21/n 1'
_atom_sites_solution_hydrogens mixed
_atom_sites_solution_primary direct
_atom_sites_solution_secondary difmap
_audit_creation_method SHELXL-2013
_audit_update_record
;
2015-10-14 deposited with the CCDC.
2017-04-03 downloaded from the CCDC.
;
_cell_angle_alpha 90
_cell_angle_beta 94.549(7)
_cell_angle_gamma 90
_cell_formula_units_Z 4
_cell_length_a 12.515(2)
_cell_length_b 15.165(3)
_cell_length_c 14.627(3)
_cell_measurement_temperature 100(2)
_cell_volume 2767.3(9)
_computing_cell_refinement 'Bruker SAINT'
_computing_data_collection 'Bruker APEX2'
_computing_data_reduction 'Bruker SAINT'
_computing_molecular_graphics 'Bruker SHELXTL'
_computing_publication_material 'Bruker SHELXTL'
_computing_structure_refinement 'SHELXL-2013 (Sheldrick 2013)'
_computing_structure_solution 'SHELXS-97 (Sheldrick 2008)'
_diffrn_ambient_temperature 100(2)
_diffrn_measured_fraction_theta_full 0.999
_diffrn_measured_fraction_theta_max 0.997
_diffrn_radiation_type MoK\a
_diffrn_radiation_wavelength 0.71073
_diffrn_reflns_av_R_equivalents 0.0887
_diffrn_reflns_av_unetI/netI 0.0302
_diffrn_reflns_Laue_measured_fraction_full 0.999
_diffrn_reflns_Laue_measured_fraction_max 0.997
_diffrn_reflns_limit_h_max 17
_diffrn_reflns_limit_h_min -17
_diffrn_reflns_limit_k_max 21
_diffrn_reflns_limit_k_min -21
_diffrn_reflns_limit_l_max 20
_diffrn_reflns_limit_l_min -20
_diffrn_reflns_number 187370
_diffrn_reflns_point_group_measured_fraction_full 0.999
_diffrn_reflns_point_group_measured_fraction_max 0.997
_diffrn_reflns_theta_full 25.242
_diffrn_reflns_theta_max 30.093
_diffrn_reflns_theta_min 2.231
_exptl_absorpt_coefficient_mu 0.973
_exptl_absorpt_correction_T_max 0.784
_exptl_absorpt_correction_T_min 0.621
_exptl_absorpt_correction_type multi-scan
_exptl_crystal_colour green
_exptl_crystal_density_diffrn 1.824
_exptl_crystal_description prizm
_exptl_crystal_F_000 1508
_exptl_crystal_size_max 0.500
_exptl_crystal_size_mid 0.500
_exptl_crystal_size_min 0.250
_refine_diff_density_max 2.625
_refine_diff_density_min -1.451
_refine_diff_density_rms 0.116
_refine_ls_extinction_coef 2.17
_refine_ls_extinction_method shelx
_refine_ls_goodness_of_fit_ref 1.026
_refine_ls_hydrogen_treatment mixed
_refine_ls_matrix_type full
_refine_ls_number_parameters 428
_refine_ls_number_reflns 8123
_refine_ls_number_restraints 0
_refine_ls_restrained_S_all 1.026
_refine_ls_R_factor_all 0.0718
_refine_ls_R_factor_gt 0.0544
_refine_ls_shift/su_max 0.000
_refine_ls_shift/su_mean 0.000
_refine_ls_structure_factor_coef Fsqd
_refine_ls_weighting_details 'w=1/[\s^2^(Fo^2^)+(0.0617P)^2^+9.4334P] where P=(Fo^2^+2Fc^2^)/3'
_refine_ls_weighting_scheme calc
_refine_ls_wR_factor_gt 0.1315
_refine_ls_wR_factor_ref 0.1424
_reflns_Friedel_coverage 0.000
_reflns_number_gt 6573
_reflns_number_total 8123
_reflns_threshold_expression 'I > 2\s(I)'
_cod_data_source_file c7dt00339k2.cif
_cod_data_source_block a
_cod_original_cell_volume 2767.2(9)
_cod_database_code 7042631
_shelx_space_group_comment
;
The symmetry employed for this shelxl refinement is uniquely defined
by the following loop, which should always be used as a source of
symmetry information in preference to the above space-group names.
They are only intended as comments.
;
_shelx_estimated_absorpt_t_min 0.642
_shelx_estimated_absorpt_t_max 0.793
_shelxl_version_number 2013-3

loop_
_space_group_symop_operation_xyz
'x, y, z'
'-x+1/2, y+1/2, -z+1/2'
'-x, -y, -z'
'x-1/2, -y-1/2, z-1/2'

loop_
_atom_site_label
_atom_site_type_symbol
_atom_site_fract_x
_atom_site_fract_y
_atom_site_fract_z
_atom_site_U_iso_or_equiv
_atom_site_adp_type
_atom_site_occupancy
_atom_site_site_symmetry_order
_atom_site_calc_flag
_atom_site_refinement_flags_posn
_atom_site_refinement_flags_adp
Cu1 Cu 0.24481(3) 0.14210(2) 0.40310(2) 0.01174(9) Uani 1 1 d . .
P1 P 0.23795(6) -0.07253(4) 0.36018(5) 0.01364(14) Uani 1 1 d . .
O1 O 0.36207(15) 0.22840(13) 0.40011(13) 0.0152(4) Uani 1 1 d . .
O2 O 0.19723(16) 0.20106(13) 0.51288(13) 0.0156(4) Uani 1 1 d . .
F3 F 0.07285(17) 0.26906(12) 0.62863(14) 0.0288(4) Uani 1 1 d . .
F4 F 0.13067(16) 0.39971(12) 0.60497(14) 0.0284(4) Uani 1 1 d . .
F5 F 0.22658(18) 0.30989(18) 0.68993(14) 0.0427(6) Uani 1 1 d . .
O6 O 0.13490(15) 0.24219(13) 0.30996(13) 0.0159(4) Uani 1 1 d . .
F7 F -0.2288(2) 0.3915(2) 0.29428(15) 0.0555(8) Uani 1 1 d . .
F8 F -0.2429(2) 0.29405(18) 0.3970(3) 0.0668(10) Uani 1 1 d . .
F9 F -0.18967(18) 0.42313(16) 0.43405(15) 0.0388(5) Uani 1 1 d . .
F10 F 0.13174(17) 0.16763(18) 0.14544(15) 0.0417(6) Uani 1 1 d . .
F11 F -0.0267(2) 0.12795(14) 0.17324(15) 0.0383(5) Uani 1 1 d . .
F12 F -0.00246(17) 0.24787(14) 0.10062(12) 0.0291(4) Uani 1 1 d . .
F2 F 0.4078(2) 0.4345(2) 0.3573(3) 0.0785(12) Uani 1 1 d . .
F1 F 0.5107(3) 0.3925(3) 0.4681(2) 0.115(2) Uani 1 1 d . .
C25 C 0.3764(2) 0.10136(19) 0.14688(19) 0.0160(5) Uani 1 1 d . .
O4 O 0.22729(19) -0.16611(14) 0.33537(16) 0.0248(5) Uani 1 1 d . .
O5 O -0.00565(18) 0.33535(15) 0.43647(14) 0.0222(4) Uani 1 1 d . .
C2 C 0.3579(2) 0.30491(18) 0.43256(19) 0.0156(5) Uani 1 1 d . .
N2 N 0.29825(17) 0.08504(15) 0.29035(15) 0.0120(4) Uani 1 1 d . .
N3 N 0.11002(18) 0.06730(15) 0.39663(15) 0.0132(4) Uani 1 1 d . .
N4 N 0.32956(18) 0.03168(15) 0.49475(16) 0.0139(4) Uani 1 1 d . .
C1 C 0.4463(2) 0.36781(19) 0.4030(2) 0.0203(6) Uani 1 1 d . .
F6 F 0.5078(3) 0.3296(2) 0.3436(4) 0.0990(16) Uani 1 1 d . .
C3 C 0.2868(2) 0.33763(18) 0.4927(2) 0.0170(5) Uani 1 1 d . .
H1 H 0.2867 0.3974 0.5068 0.020 Uiso 1 1 calc R U
C4 C 0.2158(2) 0.28085(18) 0.53167(18) 0.0152(5) Uani 1 1 d . .
C5 C 0.1598(2) 0.3155(2) 0.6142(2) 0.0198(6) Uani 1 1 d . .
C6 C 0.3366(2) 0.13623(18) 0.22561(18) 0.0138(5) Uani 1 1 d . .
H12 H 0.3367 0.1971 0.2335 0.017 Uiso 1 1 calc R U
C7 C 0.3772(2) 0.01084(19) 0.13462(18) 0.0164(5) Uani 1 1 d . .
H2 H 0.4046 -0.0136 0.0831 0.020 Uiso 1 1 calc R U
C8 C 0.3365(2) -0.04295(18) 0.20067(18) 0.0140(5) Uani 1 1 d . .
H11 H 0.3353 -0.1039 0.1939 0.017 Uiso 1 1 calc R U
C9 C 0.2975(2) -0.00332(17) 0.27702(17) 0.0124(5) Uani 1 1 d . .
C10 C 0.1105(2) -0.01917(18) 0.37380(17) 0.0141(5) Uani 1 1 d . .
C11 C 0.0154(2) 0.1054(2) 0.40917(18) 0.0167(5) Uani 1 1 d . .
H6 H 0.0144 0.1641 0.4275 0.020 Uiso 1 1 calc R U
C12 C -0.0812(2) 0.0600(2) 0.3957(2) 0.0220(6) Uani 1 1 d . .
H5 H -0.1457 0.0887 0.4029 0.026 Uiso 1 1 calc R U
C13 C -0.0806(2) -0.0278(2) 0.3714(2) 0.0244(6) Uani 1 1 d . .
H4 H -0.1445 -0.0591 0.3622 0.029 Uiso 1 1 calc R U
C14 C 0.0174(2) -0.0689(2) 0.36098(19) 0.0199(6) Uani 1 1 d . .
H3 H 0.0203 -0.1283 0.3457 0.024 Uiso 1 1 calc R U
C15 C 0.3160(2) -0.05332(17) 0.46860(18) 0.0133(5) Uani 1 1 d . .
C16 C 0.3830(2) 0.04681(19) 0.57561(19) 0.0179(5) Uani 1 1 d . .
H10 H 0.3935 0.1049 0.5946 0.021 Uiso 1 1 calc R U
C17 C 0.4238(2) -0.0205(2) 0.6331(2) 0.0221(6) Uani 1 1 d . .
H9 H 0.4596 -0.0073 0.6896 0.026 Uiso 1 1 calc R U
C18 C 0.4104(2) -0.1069(2) 0.6051(2) 0.0230(6) Uani 1 1 d . .
H8 H 0.4376 -0.1529 0.6422 0.028 Uiso 1 1 calc R U
C19 C 0.3556(2) -0.12427(19) 0.5204(2) 0.0176(5) Uani 1 1 d . .
H7 H 0.3459 -0.1818 0.4993 0.021 Uiso 1 1 calc R U
C20 C 0.0484(2) 0.24738(18) 0.26230(18) 0.0146(5) Uani 1 1 d . .
C21 C -0.0468(2) 0.29045(19) 0.28064(19) 0.0171(5) Uani 1 1 d . .
H13 H -0.1010 0.2943 0.2335 0.021 Uiso 1 1 calc R U
C22 C -0.0658(2) 0.32831(19) 0.36595(19) 0.0168(5) Uani 1 1 d . .
C23 C -0.1823(2) 0.3604(2) 0.3727(2) 0.0211(6) Uani 1 1 d . .
C24 C 0.0393(2) 0.1974(2) 0.17012(19) 0.0183(5) Uani 1 1 d . .
H14 H 0.400(3) 0.140(2) 0.106(3) 0.019(9) Uiso 1 1 d . .

loop_
_atom_site_aniso_label
_atom_site_aniso_U_11
_atom_site_aniso_U_22
_atom_site_aniso_U_33
_atom_site_aniso_U_23
_atom_site_aniso_U_13
_atom_site_aniso_U_12
Cu1 0.01174(15) 0.01031(15) 0.01339(15) -0.00164(11) 0.00234(11) -0.00184(11)
P1 0.0165(3) 0.0105(3) 0.0143(3) -0.0011(2) 0.0034(2) -0.0032(2)
O1 0.0137(9) 0.0136(9) 0.0181(9) -0.0002(7) 0.0003(7) -0.0026(7)
O2 0.0178(9) 0.0136(9) 0.0154(9) -0.0005(7) 0.0017(7) 0.0007(7)
F3 0.0338(11) 0.0203(9) 0.0348(10) -0.0028(8) 0.0184(8) 0.0012(8)
F4 0.0294(10) 0.0172(9) 0.0395(11) -0.0090(8) 0.0074(8) 0.0038(7)
F5 0.0359(12) 0.0710(17) 0.0197(9) -0.0122(10) -0.0064(8) 0.0221(11)
O6 0.0148(9) 0.0160(9) 0.0163(9) 0.0033(7) -0.0028(7) -0.0011(7)
F7 0.0408(13) 0.100(2) 0.0241(11) -0.0035(12) -0.0054(9) 0.0432(14)
F8 0.0317(13) 0.0352(13) 0.139(3) 0.0061(16) 0.0390(16) -0.0049(10)
F9 0.0389(12) 0.0411(12) 0.0353(11) -0.0173(10) -0.0032(9) 0.0159(10)
F10 0.0218(10) 0.0692(16) 0.0326(11) -0.0257(11) -0.0074(8) 0.0163(10)
F11 0.0599(15) 0.0273(11) 0.0280(10) -0.0074(8) 0.0058(10) -0.0209(10)
F12 0.0399(11) 0.0309(10) 0.0154(8) 0.0002(7) -0.0045(8) 0.0088(9)
F2 0.0322(13) 0.088(2) 0.114(3) 0.076(2) -0.0031(15) -0.0123(14)
F1 0.112(3) 0.186(4) 0.0419(16) 0.055(2) -0.0358(17) -0.127(3)
C25 0.0133(12) 0.0206(13) 0.0142(12) 0.0025(10) 0.0013(9) -0.0011(10)
O4 0.0322(12) 0.0156(10) 0.0276(11) -0.0046(8) 0.0080(9) -0.0053(9)
O5 0.0224(11) 0.0267(11) 0.0167(9) -0.0024(8) -0.0040(8) -0.0008(9)
C2 0.0120(11) 0.0135(12) 0.0203(13) 0.0030(10) -0.0057(9) -0.0018(9)
N2 0.0104(9) 0.0121(10) 0.0134(10) -0.0002(8) 0.0004(7) -0.0002(8)
N3 0.0115(10) 0.0157(10) 0.0124(10) 0.0009(8) 0.0005(8) -0.0020(8)
N4 0.0127(10) 0.0130(10) 0.0162(10) -0.0008(8) 0.0021(8) -0.0006(8)
C1 0.0176(13) 0.0168(13) 0.0257(14) 0.0029(11) -0.0039(11) -0.0038(10)
F6 0.077(2) 0.0411(16) 0.192(4) -0.023(2) 0.092(3) -0.0225(16)
C3 0.0166(12) 0.0113(11) 0.0222(13) -0.0021(10) -0.0043(10) -0.0001(9)
C4 0.0146(12) 0.0145(12) 0.0157(12) -0.0016(9) -0.0036(9) 0.0038(9)
C5 0.0198(13) 0.0190(13) 0.0204(13) -0.0032(11) -0.0001(10) 0.0056(11)
C6 0.0119(11) 0.0133(11) 0.0161(12) 0.0022(9) 0.0000(9) -0.0020(9)
C7 0.0140(12) 0.0221(13) 0.0130(11) -0.0022(10) 0.0011(9) 0.0011(10)
C8 0.0135(11) 0.0139(12) 0.0145(11) -0.0013(9) -0.0008(9) 0.0008(9)
C9 0.0112(11) 0.0131(11) 0.0129(11) 0.0005(9) 0.0002(9) -0.0017(9)
C10 0.0140(12) 0.0185(12) 0.0099(11) -0.0006(9) 0.0025(9) -0.0032(10)
C11 0.0156(12) 0.0211(13) 0.0136(11) 0.0025(10) 0.0033(9) 0.0011(10)
C12 0.0129(12) 0.0354(17) 0.0182(13) 0.0046(12) 0.0041(10) 0.0000(11)
C13 0.0158(13) 0.0402(18) 0.0176(13) -0.0003(12) 0.0029(10) -0.0123(12)
C14 0.0220(14) 0.0221(14) 0.0159(12) -0.0027(10) 0.0031(10) -0.0108(11)
C15 0.0131(11) 0.0129(11) 0.0144(11) 0.0005(9) 0.0039(9) 0.0001(9)
C16 0.0150(12) 0.0188(13) 0.0195(13) -0.0013(10) -0.0008(10) -0.0026(10)
C17 0.0153(13) 0.0316(16) 0.0187(13) 0.0005(12) -0.0019(10) 0.0018(11)
C18 0.0182(13) 0.0253(15) 0.0254(15) 0.0085(12) 0.0014(11) 0.0070(11)
C19 0.0177(13) 0.0150(12) 0.0208(13) 0.0016(10) 0.0057(10) 0.0038(10)
C20 0.0178(12) 0.0134(12) 0.0125(11) 0.0019(9) -0.0007(9) -0.0016(10)
C21 0.0146(12) 0.0204(13) 0.0155(12) -0.0011(10) -0.0032(9) 0.0007(10)
C22 0.0175(13) 0.0159(12) 0.0170(12) 0.0039(10) 0.0006(10) -0.0007(10)
C23 0.0185(13) 0.0230(14) 0.0218(14) -0.0014(11) 0.0009(11) 0.0013(11)
C24 0.0168(13) 0.0205(13) 0.0171(12) -0.0016(10) -0.0027(10) 0.0008(10)

loop_
_atom_type_symbol
_atom_type_description
_atom_type_scat_dispersion_real
_atom_type_scat_dispersion_imag
_atom_type_scat_source
C C 0.0033 0.0016 'International Tables Vol C Tables 4.2.6.8 and 6.1.1.4'
H H 0.0000 0.0000 'International Tables Vol C Tables 4.2.6.8 and 6.1.1.4'
N N 0.0061 0.0033 'International Tables Vol C Tables 4.2.6.8 and 6.1.1.4'
O O 0.0106 0.0060 'International Tables Vol C Tables 4.2.6.8 and 6.1.1.4'
F F 0.0171 0.0103 'International Tables Vol C Tables 4.2.6.8 and 6.1.1.4'
P P 0.1023 0.0942 'International Tables Vol C Tables 4.2.6.8 and 6.1.1.4'
Cu Cu 0.3201 1.2651 'International Tables Vol C Tables 4.2.6.8 and 6.1.1.4'

loop_
_geom_angle_atom_site_label_1
_geom_angle_atom_site_label_2
_geom_angle_atom_site_label_3
_geom_angle
O1 Cu1 O2 89.45(8)
O1 Cu1 N2 88.34(9)
O2 Cu1 N2 177.79(9)
O1 Cu1 N3 171.42(9)
O2 Cu1 N3 89.30(9)
N2 Cu1 N3 92.88(9)
O1 Cu1 N4 100.55(8)
O2 Cu1 N4 90.59(8)
N2 Cu1 N4 89.82(8)
N3 Cu1 N4 87.94(9)
O1 Cu1 O6 87.80(8)
O2 Cu1 O6 88.79(8)
N2 Cu1 O6 91.12(8)
N3 Cu1 O6 83.69(8)
N4 Cu1 O6 171.62(7)
O4 P1 C9 115.36(13)
O4 P1 C10 113.26(13)
C9 P1 C10 103.15(12)
O4 P1 C15 113.72(13)
C9 P1 C15 105.77(12)
C10 P1 C15 104.41(12)
C2 O1 Cu1 123.53(18)
C4 O2 Cu1 123.48(18)
C20 O6 Cu1 142.51(18)
C7 C25 C6 119.3(3)
C7 C25 H14 123(2)
C6 C25 H14 117(2)
O1 C2 C3 128.0(3)
O1 C2 C1 114.3(2)
C3 C2 C1 117.6(2)
C6 N2 C9 118.0(2)
C6 N2 Cu1 119.19(18)
C9 N2 Cu1 122.81(18)
C11 N3 C10 118.1(2)
C11 N3 Cu1 119.46(19)
C10 N3 Cu1 122.26(18)
C16 N4 C15 117.3(2)
C16 N4 Cu1 123.86(19)
C15 N4 Cu1 118.56(17)
F1 C1 F2 110.6(4)
F1 C1 F6 104.7(4)
F2 C1 F6 102.4(4)
F1 C1 C2 113.7(3)
F2 C1 C2 112.6(3)
F6 C1 C2 112.0(3)
C4 C3 C2 120.0(2)
C4 C3 H1 120.0
C2 C3 H1 120.0
O2 C4 C3 128.2(3)
O2 C4 C5 114.4(3)
C3 C4 C5 117.1(2)
F3 C5 F4 107.7(2)
F3 C5 F5 107.5(3)
F4 C5 F5 107.1(3)
F3 C5 C4 112.0(2)
F4 C5 C4 112.8(2)
F5 C5 C4 109.6(2)
N2 C6 C25 122.3(2)
N2 C6 H12 118.8
C25 C6 H12 118.8
C25 C7 C8 119.0(3)
C25 C7 H2 120.5
C8 C7 H2 120.5
C9 C8 C7 118.4(2)
C9 C8 H11 120.8
C7 C8 H11 120.8
N2 C9 C8 123.0(2)
N2 C9 P1 118.38(19)
C8 C9 P1 118.6(2)
N3 C10 C14 122.7(3)
N3 C10 P1 118.70(19)
C14 C10 P1 118.6(2)
N3 C11 C12 122.2(3)
N3 C11 H6 118.9
C12 C11 H6 118.9
C13 C12 C11 119.5(3)
C13 C12 H5 120.3
C11 C12 H5 120.3
C12 C13 C14 118.9(3)
C12 C13 H4 120.6
C14 C13 H4 120.6
C10 C14 C13 118.6(3)
C10 C14 H3 120.7
C13 C14 H3 120.7
N4 C15 C19 123.7(3)
N4 C15 P1 116.51(19)
C19 C15 P1 119.8(2)
N4 C16 C17 123.0(3)
N4 C16 H10 118.5
C17 C16 H10 118.5
C18 C17 C16 119.1(3)
C18 C17 H9 120.5
C16 C17 H9 120.5
C17 C18 C19 118.9(3)
C17 C18 H8 120.6
C19 C18 H8 120.6
C15 C19 C18 118.0(3)
C15 C19 H7 121.0
C18 C19 H7 121.0
O6 C20 C21 129.6(3)
O6 C20 C24 117.4(2)
C21 C20 C24 113.0(2)
C20 C21 C22 124.3(3)
C20 C21 H13 117.8
C22 C21 H13 117.8
O5 C22 C21 129.8(3)
O5 C22 C23 115.8(3)
C21 C22 C23 114.2(2)
F9 C23 F8 107.1(3)
F9 C23 F7 106.4(3)
F8 C23 F7 106.2(3)
F9 C23 C22 112.9(3)
F8 C23 C22 109.9(3)
F7 C23 C22 113.9(3)
F10 C24 F11 107.2(3)
F10 C24 F12 106.5(2)
F11 C24 F12 105.6(2)
F10 C24 C20 113.7(2)
F11 C24 C20 111.1(2)
F12 C24 C20 112.2(2)

loop_
_geom_bond_atom_site_label_1
_geom_bond_atom_site_label_2
_geom_bond_distance
Cu1 O1 1.9694(19)
Cu1 O2 1.971(2)
Cu1 N2 2.023(2)
Cu1 N3 2.029(2)
Cu1 N4 2.345(2)
Cu1 O6 2.3988(19)
P1 O4 1.468(2)
P1 C9 1.811(3)
P1 C10 1.814(3)
P1 C15 1.819(3)
O1 C2 1.256(3)
O2 C4 1.258(3)
F3 C5 1.328(4)
F4 C5 1.331(3)
F5 C5 1.336(3)
O6 C20 1.242(3)
F7 C23 1.331(4)
F8 C23 1.325(4)
F9 C23 1.316(4)
F10 C24 1.319(3)
F11 C24 1.341(4)
F12 C24 1.345(3)
F2 C1 1.285(4)
F1 C1 1.255(4)
C25 C7 1.385(4)
C25 C6 1.394(4)
C25 H14 0.91(4)
O5 C22 1.233(3)
C2 C3 1.392(4)
C2 C1 1.548(4)
N2 C6 1.342(3)
N2 C9 1.354(3)
N3 C11 1.343(4)
N3 C10 1.353(4)
N4 C16 1.331(4)
N4 C15 1.352(3)
C1 F6 1.338(4)
C3 C4 1.392(4)
C3 H1 0.9300
C4 C5 1.535(4)
C6 H12 0.9300
C7 C8 1.392(4)
C7 H2 0.9300
C8 C9 1.390(4)
C8 H11 0.9300
C10 C14 1.387(4)
C11 C12 1.392(4)
C11 H6 0.9300
C12 C13 1.377(5)
C12 H5 0.9300
C13 C14 1.396(5)
C13 H4 0.9300
C14 H3 0.9300
C15 C19 1.385(4)
C16 C17 1.394(4)
C16 H10 0.9300
C17 C18 1.380(5)
C17 H9 0.9300
C18 C19 1.393(4)
C18 H8 0.9300
C19 H7 0.9300
C20 C21 1.404(4)
C20 C24 1.543(4)
C21 C22 1.411(4)
C21 H13 0.9300
C22 C23 1.547(4)

loop_
_geom_hbond_atom_site_label_D
_geom_hbond_atom_site_label_H
_geom_hbond_atom_site_label_A
_geom_hbond_distance_DH
_geom_hbond_distance_HA
_geom_hbond_distance_DA
_geom_hbond_angle_DHA
_geom_hbond_site_symmetry_A
C25 H14 F3 0.91(4) 2.56(4) 3.175(3) 125(3) 4_665
C16 H10 F12 0.93 2.58 3.435(4) 152.7 4_666
C14 H3 F3 0.93 2.47 3.247(4) 140.5 3_556
C11 H6 O5 0.93 2.61 3.522(4) 165.7 .
C8 H11 O6 0.93 2.36 3.283(3) 169.3 2_545
C6 H12 O4 0.93 2.42 3.210(3) 143.4 2
C16 H10 F12 0.93 2.58 3.435(4) 152.7 4_666
C14 H3 F3 0.93 2.47 3.247(4) 140.5 3_556
C11 H6 O5 0.93 2.61 3.522(4) 165.7 .
C8 H11 O6 0.93 2.36 3.283(3) 169.3 2_545
C6 H12 O4 0.93 2.42 3.210(3) 143.4 2
C16 H10 F12 0.93 2.58 3.435(4) 152.7 4_666
C14 H3 F3 0.93 2.47 3.247(4) 140.5 3_556
C11 H6 O5 0.93 2.61 3.522(4) 165.7 .
C8 H11 O6 0.93 2.36 3.283(3) 169.3 2_545
C6 H12 O4 0.93 2.42 3.210(3) 143.4 2
C16 H10 F12 0.93 2.58 3.435(4) 152.7 4_666
C14 H3 F3 0.93 2.47 3.247(4) 140.5 3_556
C11 H6 O5 0.93 2.61 3.522(4) 165.7 .
C8 H11 O6 0.93 2.36 3.283(3) 169.3 2_545
C6 H12 O4 0.93 2.42 3.210(3) 143.4 2
C16 H10 F12 0.93 2.58 3.435(4) 152.7 4_666
C14 H3 F3 0.93 2.47 3.247(4) 140.5 3_556
C11 H6 O5 0.93 2.61 3.522(4) 165.7 .
C8 H11 O6 0.93 2.36 3.283(3) 169.3 2_545
C6 H12 O4 0.93 2.42 3.210(3) 143.4 2
C16 H10 F12 0.93 2.58 3.435(4) 152.7 4_666
C14 H3 F3 0.93 2.47 3.247(4) 140.5 3_556
C11 H6 O5 0.93 2.61 3.522(4) 165.7 .
C7 H2 O5 0.93 2.64 3.319(4) 130.1 2_545
C6 H12 O4 0.93 2.42 3.210(3) 143.4 2
C6 H12 O4 0.93 2.42 3.210(3) 143.4 2
C8 H11 O6 0.93 2.36 3.283(3) 169.3 2_545
C11 H6 O5 0.93 2.61 3.522(4) 165.7 .
C14 H3 F3 0.93 2.47 3.247(4) 140.5 3_556
C16 H10 F12 0.93 2.58 3.435(4) 152.7 4_666
C6 H12 O4 0.93 2.42 3.210(3) 143.4 2
C8 H11 O6 0.93 2.36 3.283(3) 169.3 2_545
C11 H6 O5 0.93 2.61 3.522(4) 165.7 .
C14 H3 F3 0.93 2.47 3.247(4) 140.5 3_556
C16 H10 F12 0.93 2.58 3.435(4) 152.7 4_666
C6 H12 O4 0.93 2.42 3.210(3) 143.4 2
C8 H11 O6 0.93 2.36 3.283(3) 169.3 2_545
C11 H6 O5 0.93 2.61 3.522(4) 165.7 .
C14 H3 F3 0.93 2.47 3.247(4) 140.5 3_556
C16 H10 F12 0.93 2.58 3.435(4) 152.7 4_666
C6 H12 O4 0.93 2.42 3.210(3) 143.4 2
C8 H11 O6 0.93 2.36 3.283(3) 169.3 2_545
C11 H6 O5 0.93 2.61 3.522(4) 165.7 .
C14 H3 F3 0.93 2.47 3.247(4) 140.5 3_556
C16 H10 F12 0.93 2.58 3.435(4) 152.7 4_666
C25 H14 F3 0.91(4) 2.56(4) 3.175(3) 125(3) 4_665

loop_
_geom_torsion_atom_site_label_1
_geom_torsion_atom_site_label_2
_geom_torsion_atom_site_label_3
_geom_torsion_atom_site_label_4
_geom_torsion
Cu1 O1 C2 C3 15.7(4)
Cu1 O1 C2 C1 -166.41(17)
O1 C2 C1 F1 -115.1(4)
C3 C2 C1 F1 63.0(4)
O1 C2 C1 F2 118.2(3)
C3 C2 C1 F2 -63.7(4)
O1 C2 C1 F6 3.4(4)
C3 C2 C1 F6 -178.5(3)
O1 C2 C3 C4 6.9(4)
C1 C2 C3 C4 -170.9(2)
Cu1 O2 C4 C3 -13.2(4)
Cu1 O2 C4 C5 173.06(17)
C2 C3 C4 O2 -8.3(4)
C2 C3 C4 C5 165.3(2)
O2 C4 C5 F3 -24.3(3)
C3 C4 C5 F3 161.2(2)
O2 C4 C5 F4 -145.9(2)
C3 C4 C5 F4 39.6(3)
O2 C4 C5 F5 94.9(3)
C3 C4 C5 F5 -79.6(3)
C9 N2 C6 C25 -0.9(4)
Cu1 N2 C6 C25 178.9(2)
C7 C25 C6 N2 -0.3(4)
C6 C25 C7 C8 1.1(4)
C25 C7 C8 C9 -0.7(4)
C6 N2 C9 C8 1.3(4)
Cu1 N2 C9 C8 -178.45(19)
C6 N2 C9 P1 -176.04(19)
Cu1 N2 C9 P1 4.2(3)
C7 C8 C9 N2 -0.6(4)
C7 C8 C9 P1 176.8(2)
O4 P1 C9 N2 172.4(2)
C10 P1 C9 N2 48.4(2)
C15 P1 C9 N2 -61.0(2)
O4 P1 C9 C8 -5.1(3)
C10 P1 C9 C8 -129.1(2)
C15 P1 C9 C8 121.5(2)
C11 N3 C10 C14 1.5(4)
Cu1 N3 C10 C14 -173.9(2)
C11 N3 C10 P1 -178.06(19)
Cu1 N3 C10 P1 6.5(3)
O4 P1 C10 N3 -180.0(2)
C9 P1 C10 N3 -54.6(2)
C15 P1 C10 N3 55.8(2)
O4 P1 C10 C14 0.5(3)
C9 P1 C10 C14 125.9(2)
C15 P1 C10 C14 -123.8(2)
C10 N3 C11 C12 -2.8(4)
Cu1 N3 C11 C12 172.8(2)
N3 C11 C12 C13 2.1(4)
C11 C12 C13 C14 -0.1(4)
N3 C10 C14 C13 0.5(4)
P1 C10 C14 C13 -180.0(2)
C12 C13 C14 C10 -1.2(4)
C16 N4 C15 C19 -0.9(4)
Cu1 N4 C15 C19 -175.2(2)
C16 N4 C15 P1 177.5(2)
Cu1 N4 C15 P1 3.2(3)
O4 P1 C15 N4 179.35(19)
C9 P1 C15 N4 51.7(2)
C10 P1 C15 N4 -56.7(2)
O4 P1 C15 C19 -2.2(3)
C9 P1 C15 C19 -129.8(2)
C10 P1 C15 C19 121.8(2)
C15 N4 C16 C17 -0.4(4)
Cu1 N4 C16 C17 173.5(2)
N4 C16 C17 C18 1.1(4)
C16 C17 C18 C19 -0.5(4)
N4 C15 C19 C18 1.5(4)
P1 C15 C19 C18 -176.9(2)
C17 C18 C19 C15 -0.7(4)
Cu1 O6 C20 C21 107.1(4)
Cu1 O6 C20 C24 -70.5(4)
O6 C20 C21 C22 -8.6(5)
C24 C20 C21 C22 169.1(3)
C20 C21 C22 O5 3.8(5)
C20 C21 C22 C23 -172.0(3)
O5 C22 C23 F9 28.3(4)
C21 C22 C23 F9 -155.3(3)
O5 C22 C23 F8 -91.2(3)
C21 C22 C23 F8 85.2(3)
O5 C22 C23 F7 149.7(3)
C21 C22 C23 F7 -33.9(4)
O6 C20 C24 F10 -11.5(4)
C21 C20 C24 F10 170.5(3)
O6 C20 C24 F11 109.5(3)
C21 C20 C24 F11 -68.4(3)
O6 C20 C24 F12 -132.5(3)
C21 C20 C24 F12 49.6(3)
